data_2014877
loop_
_publ_author_name
'de Souza, Marcus V. N.'
'Vasconcelos, Thatyana R. A.'
'Wardell, Solange M. S. V.'
'Wardell, James L.'
'Low, John N.'
'Glidewell, Christopher'

_publ_section_title
;
 Supramolecular structures of three isomeric
 2-chloro-<i>N</i>-(nitrophenyl)nicotinamides
;
_journal_issue 4
_journal_name_full 'Acta Crystallographica Section C'
_journal_page_first o204
_journal_page_last o208
_journal_paper_doi 10.1107/S0108270105003586
_journal_volume 61
_journal_year 2005
_chemical_formula_iupac 'C12 H8 Cl N3 O3'
_chemical_formula_moiety 'C12 H8 Cl N3 O3'
_chemical_formula_sum 'C12 H8 Cl N3 O3'
_chemical_formula_weight 277.66
_chemical_name_systematic
;
2-Chloro-N-(4-nitrophenyl)nicotinamide
;
_space_group_IT_number 14
_symmetry_cell_setting monoclinic
_symmetry_space_group_name_Hall '-P 2yn'
_symmetry_space_group_name_H-M 'P 1 21/n 1'
_atom_sites_solution_hydrogens geom
_atom_sites_solution_primary direct
_atom_sites_solution_secondary difmap
_cell_angle_alpha 90.00
_cell_angle_beta 92.834(2)
_cell_angle_gamma 90.00
_cell_formula_units_Z 8
_cell_length_a 7.2385(2)
_cell_length_b 24.5094(6)
_cell_length_c 13.5018(4)
_cell_measurement_reflns_used 5494
_cell_measurement_temperature 120(2)
_cell_measurement_theta_max 27.55
_cell_measurement_theta_min 2.92
_cell_volume 2392.44(11)
_computing_cell_refinement 'DENZO (Otwinowski & Minor, 1997) and COLLECT'
_computing_data_collection 'COLLECT (Hooft, 1999)'
_computing_data_reduction 'DENZO  and COLLECT'
_computing_molecular_graphics 'PLATON (Spek, 2003)'
_computing_publication_material 'SHELXL97 and PRPKAPPA (Ferguson, 1999)'
_computing_structure_refinement 'OSCAIL and SHELXL97 (Sheldrick, 1997)'
_computing_structure_solution 'OSCAIL (McArdle, 2003) and SHELXS97 (Sheldrick, 1997)'
_diffrn_ambient_temperature 120(2)
_diffrn_detector_area_resol_mean 9.091
_diffrn_measured_fraction_theta_full 0.992
_diffrn_measured_fraction_theta_max 0.992
_diffrn_measurement_device_type 'Nonius KappaCCD'
_diffrn_measurement_method '\f and \w scans'
_diffrn_radiation_monochromator graphite
_diffrn_radiation_source 'Bruker-Nonius FR91 rotating anode'
_diffrn_radiation_type 'Mo K\a'
_diffrn_radiation_wavelength 0.71073
_diffrn_reflns_av_R_equivalents 0.0785
_diffrn_reflns_av_sigmaI/netI 0.0746
_diffrn_reflns_limit_h_max 9
_diffrn_reflns_limit_h_min -9
_diffrn_reflns_limit_k_max 30
_diffrn_reflns_limit_k_min -31
_diffrn_reflns_limit_l_max 17
_diffrn_reflns_limit_l_min -17
_diffrn_reflns_number 5494
_diffrn_reflns_theta_full 27.55
_diffrn_reflns_theta_max 27.55
_diffrn_reflns_theta_min 2.92
_diffrn_standards_decay_% nil
_exptl_absorpt_coefficient_mu 0.327
_exptl_absorpt_correction_T_max 0.968
_exptl_absorpt_correction_T_min 0.945
_exptl_absorpt_correction_type multi-scan
_exptl_absorpt_process_details '(SADABS; Sheldrick,  2003)'
_exptl_crystal_colour colourless
_exptl_crystal_density_diffrn 1.542
_exptl_crystal_density_method 'not measured'
_exptl_crystal_description block
_exptl_crystal_F_000 1136
_exptl_crystal_size_max 0.2
_exptl_crystal_size_mid 0.1
_exptl_crystal_size_min 0.1
_refine_diff_density_max 0.286
_refine_diff_density_min -0.444
_refine_ls_extinction_method none
_refine_ls_goodness_of_fit_ref 0.997
_refine_ls_hydrogen_treatment constr
_refine_ls_matrix_type full
_refine_ls_number_parameters 343
_refine_ls_number_reflns 5494
_refine_ls_number_restraints 0
_refine_ls_restrained_S_all 0.997
_refine_ls_R_factor_all 0.1008
_refine_ls_R_factor_gt 0.0514
_refine_ls_shift/su_max 0.001
_refine_ls_shift/su_mean 0.000
_refine_ls_structure_factor_coef Fsqd
_refine_ls_weighting_details 'w=1/[\s^2^(Fo^2^)+(0.073P)^2^] where P=(Fo^2^+2Fc^2^)/3'
_refine_ls_weighting_scheme calc
_refine_ls_wR_factor_gt 0.1195
_refine_ls_wR_factor_ref 0.1430
_reflns_number_gt 3366
_reflns_number_total 5494
_reflns_threshold_expression I>2\s(I)
_cod_data_source_file sk1812.cif
_cod_data_source_block III
_cod_depositor_comments
;
The following automatic conversions were performed:

'_exptl_absorpt_correction_type' value 'Multi-scan' changed to
'multi-scan' according to
/home/saulius/struct/CIF-dictionaries/cif_core.dic dictionary named
'cif_core.dic' version 2.4.1 from 2010-06-29.

Automatic conversion script
Id: cif_fix_values 1715 2011-07-08 13:25:40Z adriana 
;
_cod_original_sg_symbol_H-M 'P 21/n'
_cod_database_code 2014877
_cod_database_fobs_code 2014877

loop_
_symmetry_equiv_pos_as_xyz
'x, y, z'
'-x+1/2, y+1/2, -z+1/2'
'-x, -y, -z'
'x-1/2, -y-1/2, z-1/2'

loop_
_atom_site_label
_atom_site_fract_x
_atom_site_fract_y
_atom_site_fract_z
_atom_site_U_iso_or_equiv
_atom_site_adp_type
_atom_site_calc_flag
_atom_site_refinement_flags
_atom_site_occupancy
_atom_site_disorder_assembly
_atom_site_disorder_group
_atom_site_type_symbol
Cl12 0.93279(9) 0.69680(2) 0.66272(4) 0.02873(18) Uani d . 1 . . Cl
O11 1.0754(3) 0.83940(7) 0.74087(16) 0.0480(6) Uani d . 1 . . O
O12 0.2074(3) 0.99261(6) 0.58346(13) 0.0319(4) Uani d . 1 . . O
O13 0.4593(2) 1.04072(6) 0.58583(12) 0.0287(4) Uani d . 1 . . O
N11 1.0557(3) 0.66161(7) 0.83516(14) 0.0217(4) Uani d . 1 . . N
N21 0.7716(3) 0.81689(7) 0.75206(13) 0.0196(4) Uani d . 1 . . N
N24 0.3761(3) 0.99758(7) 0.59832(14) 0.0238(5) Uani d . 1 . . N
C12 1.0031(3) 0.70646(9) 0.78670(16) 0.0197(5) Uani d . 1 . . C
C13 1.0065(3) 0.75853(9) 0.82673(17) 0.0211(5) Uani d . 1 . . C
C14 1.0703(4) 0.76385(9) 0.92505(18) 0.0249(6) Uani d . 1 . . C
C15 1.1218(3) 0.71762(9) 0.97860(18) 0.0234(5) Uani d . 1 . . C
C16 1.1114(3) 0.66747(9) 0.93093(17) 0.0225(5) Uani d . 1 . . C
C17 0.9547(4) 0.80889(9) 0.76783(18) 0.0231(5) Uani d . 1 . . C
C21 0.6817(3) 0.86260(8) 0.70840(16) 0.0187(5) Uani d . 1 . . C
C22 0.4896(3) 0.86073(8) 0.70096(16) 0.0205(5) Uani d . 1 . . C
C23 0.3897(3) 0.90496(8) 0.66402(16) 0.0196(5) Uani d . 1 . . C
C24 0.4841(3) 0.95029(8) 0.63428(16) 0.0209(5) Uani d . 1 . . C
C25 0.6744(3) 0.95342(9) 0.64081(16) 0.0221(5) Uani d . 1 . . C
C26 0.7754(3) 0.90911(8) 0.67751(16) 0.0208(5) Uani d . 1 . . C
Cl32 0.42948(9) 0.69468(2) 0.66056(4) 0.03089(19) Uani d . 1 . . Cl
O21 0.5793(3) 0.54792(7) 0.73644(15) 0.0400(5) Uani d . 1 . . O
O22 -0.2799(3) 0.39905(8) 0.54869(15) 0.0512(6) Uani d . 1 . . O
O23 -0.0226(3) 0.35435(7) 0.53995(14) 0.0524(6) Uani d . 1 . . O
N31 0.5494(3) 0.72622(7) 0.83614(15) 0.0242(5) Uani d . 1 . . N
N41 0.2759(3) 0.57478(7) 0.72771(14) 0.0214(4) Uani d . 1 . . N
N44 -0.1105(4) 0.39612(9) 0.55726(16) 0.0404(6) Uani d . 1 . . N
C32 0.4996(3) 0.68234(9) 0.78379(17) 0.0210(5) Uani d . 1 . . C
C33 0.5028(3) 0.62914(9) 0.81950(17) 0.0218(5) Uani d . 1 . . C
C34 0.5620(3) 0.62221(9) 0.91846(18) 0.0280(6) Uani d . 1 . . C
C35 0.6082(4) 0.66748(10) 0.97554(19) 0.0287(6) Uani d . 1 . . C
C36 0.5993(3) 0.71837(9) 0.93195(18) 0.0252(6) Uani d . 1 . . C
C37 0.4570(4) 0.57985(9) 0.75576(18) 0.0248(6) Uani d . 1 . . C
C41 0.1888(3) 0.53077(8) 0.67670(17) 0.0213(5) Uani d . 1 . . C
C42 -0.0027(3) 0.53272(9) 0.66533(17) 0.0230(5) Uani d . 1 . . C
C43 -0.1021(4) 0.48949(9) 0.62399(17) 0.0283(6) Uani d . 1 . . C
C44 -0.0050(4) 0.44408(9) 0.59327(17) 0.0290(6) Uani d . 1 . . C
C45 0.1850(4) 0.44203(9) 0.60068(18) 0.0313(6) Uani d . 1 . . C
C46 0.2844(4) 0.48558(9) 0.64170(18) 0.0276(6) Uani d . 1 . . C
H14 1.0784 0.7988 0.9552 0.030 Uiso calc R 1 . . H
H15 1.1633 0.7202 1.0463 0.028 Uiso calc R 1 . . H
H16 1.1454 0.6357 0.9679 0.027 Uiso calc R 1 . . H
H21 0.7004 0.7897 0.7781 0.024 Uiso d R 1 . . H
H22 0.4268 0.8289 0.7213 0.025 Uiso calc R 1 . . H
H23 0.2584 0.9040 0.6593 0.023 Uiso calc R 1 . . H
H25 0.7357 0.9855 0.6204 0.027 Uiso calc R 1 . . H
H26 0.9067 0.9103 0.6817 0.025 Uiso calc R 1 . . H
H34 0.5706 0.5867 0.9465 0.034 Uiso calc R 1 . . H
H35 0.6453 0.6636 1.0436 0.034 Uiso calc R 1 . . H
H36 0.6301 0.7493 0.9718 0.030 Uiso calc R 1 . . H
H41 0.1867 0.5974 0.7573 0.026 Uiso d R 1 . . H
H42 -0.0664 0.5642 0.6863 0.028 Uiso calc R 1 . . H
H43 -0.2333 0.4908 0.6168 0.034 Uiso calc R 1 . . H
H45 0.2481 0.4108 0.5777 0.038 Uiso calc R 1 . . H
H46 0.4157 0.4848 0.6460 0.033 Uiso calc R 1 . . H

loop_
_atom_site_aniso_label
_atom_site_aniso_U_11
_atom_site_aniso_U_22
_atom_site_aniso_U_33
_atom_site_aniso_U_12
_atom_site_aniso_U_13
_atom_site_aniso_U_23
Cl12 0.0339(4) 0.0296(3) 0.0221(3) 0.0024(3) -0.0040(3) -0.0013(2)
O11 0.022(12) 0.0402(10) 0.0830(15) 0.0017(9) 0.0082(10) 0.0358(11)
O12 0.0296(12) 0.0295(9) 0.0360(11) 0.0089(8) -0.0043(9) 0.0025(8)
O13 0.0431(12) 0.0152(8) 0.0278(10) 0.0015(8) 0.0014(8) 0.0011(7)
N11 0.0213(12) 0.0192(9) 0.0246(11) 0.0012(8) 0.0022(9) 0.0010(8)
N21 0.0194(12) 0.0159(9) 0.0236(11) -0.0022(8) 0.0023(9) 0.0041(8)
N24 0.0329(14) 0.0200(10) 0.0185(10) 0.0050(9) 0.0002(9) -0.0013(8)
C12 0.0140(13) 0.0236(12) 0.0216(12) 0.0005(10) 0.0030(10) -0.0002(10)
C13 0.0168(13) 0.0212(11) 0.0259(13) 0.0007(10) 0.0052(10) 0.0034(10)
C14 0.0308(16) 0.0173(11) 0.0267(13) -0.0013(10) 0.0033(11) -0.0031(10)
C15 0.0257(15) 0.0227(12) 0.0219(12) -0.0003(10) 0.0011(10) -0.0007(10)
C16 0.0222(14) 0.0206(11) 0.0245(13) 0.0012(10) 0.0002(10) 0.0050(10)
C17 0.0231(15) 0.0191(11) 0.0272(13) -0.0001(10) 0.0037(11) 0.0034(10)
C21 0.0223(14) 0.0145(10) 0.0193(12) 0.0014(9) 0.0000(10) 0.0002(9)
C22 0.0227(15) 0.0160(11) 0.0229(12) -0.0018(10) 0.0033(10) -0.0003(9)
C23 0.0195(14) 0.0204(11) 0.0187(11) 0.0028(10) -0.0003(10) -0.0017(9)
C24 0.0280(15) 0.0156(11) 0.0189(12) 0.0052(10) 0.0010(10) -0.0003(9)
C25 0.0274(15) 0.0175(11) 0.0216(12) -0.0009(10) 0.0035(11) 0.0025(9)
C26 0.0199(14) 0.0190(11) 0.0235(12) -0.0020(10) 0.0022(10) 0.0016(10)
Cl32 0.0333(4) 0.0331(3) 0.0260(3) -0.0046(3) -0.0020(3) 0.0083(3)
O21 0.0231(11) 0.0329(10) 0.0639(14) 0.0050(8) 0.0024(9) -0.0160(9)
O22 0.0585(16) 0.0476(12) 0.0461(13) -0.0264(11) -0.0118(11) -0.0019(10)
O23 0.0890(18) 0.0268(10) 0.0423(12) -0.0114(11) 0.0113(11) -0.0117(9)
N31 0.0204(12) 0.0223(10) 0.0301(12) -0.0031(8) 0.0032(9) 0.0039(9)
N41 0.0218(12) 0.0164(9) 0.0262(11) 0.0022(8) 0.0033(9) -0.0013(8)
N44 0.070(2) 0.0267(12) 0.0239(12) -0.0172(13) 0.0011(12) -0.0025(10)
C32 0.0126(13) 0.0255(12) 0.0250(13) -0.0004(10) 0.0018(10) 0.0041(10)
C33 0.0150(13) 0.0220(11) 0.0286(13) -0.0001(10) 0.0029(10) 0.0028(10)
C34 0.0280(16) 0.0218(12) 0.0339(14) 0.0027(10) -0.0005(12) 0.0061(11)
C35 0.0262(16) 0.0318(13) 0.0276(13) 0.0023(11) -0.0034(11) 0.0024(11)
C36 0.0185(14) 0.0251(12) 0.0320(14) -0.0020(10) -0.0006(11) -0.0015(11)
C37 0.0238(15) 0.0203(12) 0.0303(14) 0.0010(11) 0.0019(11) 0.0012(10)
C41 0.0278(15) 0.0183(11) 0.0181(12) -0.0012(10) 0.0029(10) 0.0028(9)
C42 0.0272(15) 0.0200(11) 0.0217(13) 0.0016(10) 0.0015(10) 0.0019(10)
C43 0.0350(17) 0.0292(13) 0.0205(13) -0.0066(12) 0.0009(11) 0.0035(11)
C44 0.0451(19) 0.0234(12) 0.0184(13) -0.0117(12) 0.0018(12) 0.0006(10)
C45 0.051(2) 0.0196(12) 0.0243(14) 0.0033(12) 0.0070(12) -0.0022(10)
C46 0.0294(16) 0.0250(12) 0.0289(14) 0.0035(11) 0.0062(11) 0.0000(11)

loop_
_atom_type_symbol
_atom_type_description
_atom_type_scat_dispersion_real
_atom_type_scat_dispersion_imag
_atom_type_scat_source
C C 0.0033 0.0016 'International Tables Vol C Tables 4.2.6.8 and 6.1.1.4'
H H 0.0000 0.0000 'International Tables Vol C Tables 4.2.6.8 and 6.1.1.4'
Cl Cl 0.1484 0.1585 'International Tables Vol C Tables 4.2.6.8 and 6.1.1.4'
N N 0.0061 0.0033 'International Tables Vol C Tables 4.2.6.8 and 6.1.1.4'
O O 0.0106 0.0060 'International Tables Vol C Tables 4.2.6.8 and 6.1.1.4'

loop_
_geom_angle_atom_site_label_1
_geom_angle_atom_site_label_2
_geom_angle_atom_site_label_3
_geom_angle
_geom_angle_publ_flag
C12 N11 C16 116.86(18) no
N11 C12 C13 124.9(2) no
N11 C12 Cl12 115.14(16) no
C13 C12 Cl12 119.93(17) no
C12 C13 C14 117.2(2) no
C12 C13 C17 123.4(2) no
C14 C13 C17 119.33(19) no
C15 C14 C13 119.3(2) no
C15 C14 H14 120.3 no
C13 C14 H14 120.3 no
C14 C15 C16 118.4(2) no
C14 C15 H15 120.8 no
C16 C15 H15 120.8 no
N11 C16 C15 123.2(2) no
N11 C16 H16 118.4 no
C15 C16 H16 118.4 no
O11 C17 N21 125.3(2) no
O11 C17 C13 119.8(2) no
N21 C17 C13 114.8(2) y
C17 N21 C21 127.75(19) y
C17 N21 H21 113.5 no
C21 N21 H21 118.6 no
C22 C21 C26 120.2(2) no
C22 C21 N21 116.32(19) no
C26 C21 N21 123.4(2) no
C23 C22 C21 120.3(2) no
C23 C22 H22 119.9 no
C21 C22 H22 119.9 no
C24 C23 C22 118.7(2) no
C24 C23 H23 120.6 no
C22 C23 H23 120.6 no
C23 C24 C25 122.4(2) no
C23 C24 N24 118.1(2) no
C25 C24 N24 119.5(2) no
O12 N24 O13 123.31(19) no
O12 N24 C24 118.87(19) no
O13 N24 C24 117.8(2) no
C24 C25 C26 119.1(2) no
C24 C25 H25 120.4 no
C26 C25 H25 120.4 no
C25 C26 C21 119.3(2) no
C25 C26 H26 120.3 no
C21 C26 H26 120.3 no
C32 N31 C36 116.83(19) no
N31 C32 C33 125.2(2) no
N31 C32 Cl32 115.27(16) no
C33 C32 Cl32 119.55(18) no
C32 C33 C34 116.5(2) no
C32 C33 C37 123.6(2) no
C34 C33 C37 119.83(19) no
C35 C34 C33 119.4(2) no
C35 C34 H34 120.3 no
C33 C34 H34 120.3 no
C36 C35 C34 118.9(2) no
C36 C35 H35 120.6 no
C34 C35 H35 120.6 no
N31 C36 C35 123.1(2) no
N31 C36 H36 118.4 no
C35 C36 H36 118.4 no
O21 C37 N41 125.8(2) no
O21 C37 C33 119.6(2) no
N41 C37 C33 114.6(2) y
C37 N41 C41 127.63(19) y
C37 N41 H41 119.8 no
C41 N41 H41 110.7 no
C42 C41 C46 119.8(2) no
C42 C41 N41 116.6(2) no
C46 C41 N41 123.5(2) no
C43 C42 C41 121.0(2) no
C43 C42 H42 119.5 no
C41 C42 H42 119.5 no
C42 C43 C44 118.2(2) no
C42 C43 H43 120.9 no
C44 C43 H43 120.9 no
C45 C44 C43 121.8(2) no
C45 C44 N44 119.7(2) no
C43 C44 N44 118.4(3) no
O22 N44 O23 123.6(2) no
O22 N44 C44 118.9(2) no
O23 N44 C44 117.5(3) no
C44 C45 C46 119.9(2) no
C44 C45 H45 120.1 no
C46 C45 H45 120.1 no
C45 C46 C41 119.2(2) no
C45 C46 H46 120.4 no
C41 C46 H46 120.4 no

loop_
_geom_bond_atom_site_label_1
_geom_bond_atom_site_label_2
_geom_bond_site_symmetry_2
_geom_bond_distance
_geom_bond_publ_flag
N11 C12 . 1.326(3) no
N11 C16 . 1.343(3) no
C12 C13 . 1.386(3) no
C12 Cl12 . 1.741(2) no
C13 C14 . 1.390(3) no
C13 C17 . 1.506(3) no
C14 C15 . 1.385(3) no
C14 H14 . 0.95 no
C15 C16 . 1.388(3) no
C15 H15 . 0.95 no
C16 H16 . 0.95 no
C17 O11 . 1.219(3) no
C17 N21 . 1.346(3) no
N21 C21 . 1.410(3) y
N21 H21 . 0.9237 no
C21 C22 . 1.390(3) no
C21 C26 . 1.400(3) no
C22 C23 . 1.382(3) no
C22 H22 . 0.95 no
C23 C24 . 1.375(3) no
C23 H23 . 0.95 no
C24 C25 . 1.378(3) no
C24 N24 . 1.467(3) y
N24 O12 . 1.234(3) no
N24 O13 . 1.233(2) no
C25 C26 . 1.387(3) no
C25 H25 . 0.95 no
C26 H26 . 0.95 no
N31 C32 . 1.327(3) no
N31 C36 . 1.340(3) no
C32 C33 . 1.390(3) no
C32 Cl32 . 1.742(2) no
C33 C34 . 1.393(3) no
C33 C37 . 1.510(3) no
C34 C35 . 1.383(3) no
C34 H34 . 0.95 no
C35 C36 . 1.379(3) no
C35 H35 . 0.95 no
C36 H36 . 0.95 no
C37 O21 . 1.220(3) no
C37 N41 . 1.352(3) no
N41 C41 . 1.412(3) y
N41 H41 . 0.9536 no
C41 C42 . 1.387(3) no
C41 C46 . 1.400(3) no
C42 C43 . 1.383(3) no
C42 H42 . 0.95 no
C43 C44 . 1.391(3) no
C43 H43 . 0.95 no
C44 C45 . 1.375(4) no
C44 N44 . 1.471(3) y
N44 O22 . 1.228(3) no
N44 O23 . 1.234(3) no
C45 C46 . 1.387(3) no
C45 H45 . 0.95 no
C46 H46 . 0.95 no

loop_
_geom_hbond_atom_site_label_D
_geom_hbond_atom_site_label_H
_geom_hbond_atom_site_label_A
_geom_hbond_site_symmetry_A
_geom_hbond_distance_DH
_geom_hbond_distance_HA
_geom_hbond_distance_DA
_geom_hbond_angle_DHA
_geom_hbond_publ_flag
N21 H21 N31 . 0.92 2.08 2.999(3) 178 y
N41 H41 N11 1_455 0.95 2.14 3.067(3) 164 y
C22 H22 O11 1_455 0.95 2.58 3.117(3) 116 y
C23 H23 O11 1_455 0.95 2.37 3.011(3) 124 y
C26 H26 O11 . 0.95 2.25 2.861(3) 121 y
C43 H43 O21 1_455 0.95 2.57 3.166(3) 121 y
C46 H46 O21 . 0.95 2.27 2.874(3) 121 y

loop_
_geom_torsion_atom_site_label_1
_geom_torsion_atom_site_label_2
_geom_torsion_atom_site_label_3
_geom_torsion_atom_site_label_4
_geom_torsion
_geom_torsion_publ_flag
C16 N11 C12 C13 1.9(4) no
C16 N11 C12 Cl12 179.80(17) no
N11 C12 C13 C14 0.1(4) no
Cl12 C12 C13 C14 -177.70(18) no
N11 C12 C13 C17 176.7(2) no
Cl12 C12 C13 C17 -1.1(3) no
C12 C13 C14 C15 -1.8(4) no
C17 C13 C14 C15 -178.5(2) no
C13 C14 C15 C16 1.4(4) no
C12 N11 C16 C15 -2.3(4) no
C14 C15 C16 N11 0.7(4) no
C12 C13 C17 O11 -103.9(3) no
C14 C13 C17 O11 72.7(3) no
C12 C13 C17 N21 78.1(3) y
C14 C13 C17 N21 -105.4(3) no
O11 C17 N21 C21 -4.6(4) no
C13 C17 N21 C21 173.29(19) y
C17 N21 C21 C22 -179.8(2) y
C17 N21 C21 C26 -2.7(3) no
C26 C21 C22 C23 -0.7(3) no
N21 C21 C22 C23 176.54(19) no
C21 C22 C23 C24 0.5(3) no
C22 C23 C24 C25 -0.6(3) no
C22 C23 C24 N24 -178.02(19) no
C23 C24 N24 O12 -9.6(3) no
C25 C24 N24 O12 172.9(2) no
C23 C24 N24 O13 169.4(2) no
C25 C24 N24 O13 -8.1(3) y
C23 C24 C25 C26 0.8(3) no
N24 C24 C25 C26 178.19(19) no
C24 C25 C26 C21 -0.9(3) no
C22 C21 C26 C25 0.9(3) no
N21 C21 C26 C25 -176.1(2) no
C36 N31 C32 C33 -2.9(4) no
C36 N31 C32 Cl32 178.23(17) no
N31 C32 C33 C34 0.5(4) no
Cl32 C32 C33 C34 179.39(18) no
N31 C32 C33 C37 -175.8(2) no
Cl32 C32 C33 C37 3.1(3) no
C32 C33 C34 C35 1.9(4) no
C37 C33 C34 C35 178.3(2) no
C33 C34 C35 C36 -1.9(4) no
C32 N31 C36 C35 2.9(4) no
C34 C35 C36 N31 -0.6(4) no
C32 C33 C37 O21 110.5(3) no
C34 C33 C37 O21 -65.7(3) no
C32 C33 C37 N41 -71.5(3) y
C34 C33 C37 N41 112.3(3) no
O21 C37 N41 C41 4.4(4) no
C33 C37 N41 C41 -173.4(2) y
C37 N41 C41 C42 173.6(2) y
C37 N41 C41 C46 -3.9(4) no
C46 C41 C42 C43 3.1(3) no
N41 C41 C42 C43 -174.5(2) no
C41 C42 C43 C44 -0.5(3) no
C42 C43 C44 C45 -1.7(3) no
C42 C43 C44 N44 174.8(2) no
C45 C44 N44 O22 -178.2(2) no
C43 C44 N44 O22 5.2(3) y
C45 C44 N44 O23 3.8(3) no
C43 C44 N44 O23 -172.8(2) no
C43 C44 C45 C46 1.4(4) no
N44 C44 C45 C46 -175.1(2) no
C44 C45 C46 C41 1.1(4) no
C42 C41 C46 C45 -3.3(3) no
N41 C41 C46 C45 174.0(2) no

loop_
_cod_related_entry_id
_cod_related_entry_database
_cod_related_entry_code
1 ChemSpider 4346800
